data_7037691
loop_
_publ_author_name
'Cui, Pei-Pei'
'Zhang, Xiu-Du'
'Zhao, Yue'
'Fu, Ai-Yun'
'Sun, Wei-Yin'

_publ_section_title
;
 Synthesis, structure and adsorption properties of lanthanide-organic
 frameworks with pyridine-3,5-bis(phenyl-4-carboxylate).
;
_journal_issue 6
_journal_name_full 'Dalton transactions (Cambridge, England : 2003)'
_journal_page_first 2591
_journal_page_last 2597
_journal_paper_doi 10.1039/c5dt03091a
_journal_volume 45
_journal_year 2016
_chemical_formula_sum 'C93 H157 Lu4 N17 O52'
_chemical_formula_weight 3045.23
_space_group_crystal_system cubic
_space_group_IT_number 205
_space_group_name_Hall '-P 2ac 2ab 3'
_space_group_name_H-M_alt 'P a -3'
_symmetry_space_group_name_Hall '-P 2ac 2ab 3'
_symmetry_space_group_name_H-M 'P a -3'
_atom_sites_solution_hydrogens mixed
_audit_creation_method SHELXL-2014/6
_audit_update_record
;
2015-11-18 deposited with the CCDC.
2015-12-18 downloaded from the CCDC.
;
_cell_angle_alpha 90.000(5)
_cell_angle_beta 90.000(5)
_cell_angle_gamma 90.000(5)
_cell_formula_units_Z 8
_cell_length_a 29.394(5)
_cell_length_b 29.394(5)
_cell_length_c 29.394(5)
_cell_measurement_reflns_used 9943
_cell_measurement_temperature 293(2)
_cell_measurement_theta_max 26.12
_cell_measurement_theta_min 2.40
_cell_volume 25397(7)
_computing_cell_refinement 'Bruker SMART'
_computing_data_collection 'Bruker SMART'
_computing_data_reduction 'Bruker SAINT'
_computing_molecular_graphics diamond
_computing_publication_material 'Bruker SHELXTL'
_computing_structure_refinement 'SHELXL-2014/6 (Sheldrick, 2014)'
_computing_structure_solution 'Bruker SHELXTL'
_diffrn_ambient_temperature 293(2)
_diffrn_measured_fraction_theta_full 0.998
_diffrn_measured_fraction_theta_max 0.998
_diffrn_measurement_device_type 'CCD area detector'
_diffrn_measurement_method 'phi and omega scans'
_diffrn_radiation_type MoK\a
_diffrn_radiation_wavelength 0.71069
_diffrn_reflns_av_R_equivalents 0.0402
_diffrn_reflns_av_unetI/netI 0.0261
_diffrn_reflns_laue_measured_fraction_full 0.998
_diffrn_reflns_laue_measured_fraction_max 0.998
_diffrn_reflns_limit_h_max 35
_diffrn_reflns_limit_h_min -35
_diffrn_reflns_limit_k_max 16
_diffrn_reflns_limit_k_min -33
_diffrn_reflns_limit_l_max 31
_diffrn_reflns_limit_l_min -27
_diffrn_reflns_number 55591
_diffrn_reflns_point_group_measured_fraction_full 0.998
_diffrn_reflns_point_group_measured_fraction_max 0.998
_diffrn_reflns_theta_full 25.240
_diffrn_reflns_theta_max 25.509
_diffrn_reflns_theta_min 1.200
_exptl_absorpt_coefficient_mu 3.175
_exptl_crystal_colour colorless
_exptl_crystal_density_diffrn 1.593
_exptl_crystal_description block
_exptl_crystal_F_000 12272
_exptl_crystal_size_max 0.250
_exptl_crystal_size_mid 0.230
_exptl_crystal_size_min 0.190
_platon_squeeze_details
;
In order to subtract the contribution from the disordered solvent molecules,
the SQUEEZE command was applied.
SQUEEZE removed disordered solvent molecules per formula unit. This valueis calculated based upon volume/count_electrons analysis.
See ref. P. van der Sluis and A. L. Spek, Acta Crystallogr., 1990, A46, 194.

CHEMW03_ALERT_2_A ALERT: The ratio of given/expected molecular weight as
RESPONSE: This is caused by the given molecular weight being increased
from the atom count to account for two disordered nitrate ions, twelve disordered DMF and fourteen disordered H2O omitted by SQUEEZE.
;
_refine_diff_density_max 1.810
_refine_diff_density_min -0.572
_refine_diff_density_rms 0.088
_refine_ls_extinction_method none
_refine_ls_goodness_of_fit_ref 1.101
_refine_ls_hydrogen_treatment mixed
_refine_ls_matrix_type full
_refine_ls_number_parameters 254
_refine_ls_number_reflns 7901
_refine_ls_number_restraints 1
_refine_ls_restrained_S_all 1.101
_refine_ls_R_factor_all 0.0397
_refine_ls_R_factor_gt 0.0333
_refine_ls_shift/su_max 0.005
_refine_ls_shift/su_mean 0.000
_refine_ls_structure_factor_coef Fsqd
_refine_ls_weighting_details 'w=1/[\s^2^(Fo^2^)+(0.0602P)^2^+4.8948P] where P=(Fo^2^+2Fc^2^)/3'
_refine_ls_weighting_scheme calc
_refine_ls_wR_factor_gt 0.0979
_refine_ls_wR_factor_ref 0.0998
_reflns_Friedel_coverage 0.000
_reflns_number_gt 6604
_reflns_number_total 7901
_reflns_threshold_expression 'I > 2\s(I)'
_cod_data_source_file c5dt03091a2.cif
_cod_data_source_block 3
_cod_depositor_comments 'Adding full bibliography for 7037689--7037691.cif.'
_cod_original_cell_volume 25397(13)
_cod_database_code 7037691
_shelx_space_group_comment
;
The symmetry employed for this shelxl refinement is uniquely defined
by the following loop, which should always be used as a source of
symmetry information in preference to the above space-group names.
They are only intended as comments.
;
_shelx_estimated_absorpt_t_min 0.504
_shelx_estimated_absorpt_t_max 0.584
_shelxl_version_number 2014/6

loop_
_space_group_symop_operation_xyz
'x, y, z'
'-x+1/2, -y, z+1/2'
'x+1/2, -y+1/2, -z'
'-x, y+1/2, -z+1/2'
'z, x, y'
'y, z, x'
'-z+1/2, -x, y+1/2'
'-y, z+1/2, -x+1/2'
'z+1/2, -x+1/2, -y'
'-y+1/2, -z, x+1/2'
'-z, x+1/2, -y+1/2'
'y+1/2, -z+1/2, -x'
'-x, -y, -z'
'x-1/2, y, -z-1/2'
'-x-1/2, y-1/2, z'
'x, -y-1/2, z-1/2'
'-z, -x, -y'
'-y, -z, -x'
'z-1/2, x, -y-1/2'
'y, -z-1/2, x-1/2'
'-z-1/2, x-1/2, y'
'y-1/2, z, -x-1/2'
'z, -x-1/2, y-1/2'
'-y-1/2, z-1/2, x'

loop_
_atom_site_label
_atom_site_type_symbol
_atom_site_fract_x
_atom_site_fract_y
_atom_site_fract_z
_atom_site_U_iso_or_equiv
_atom_site_adp_type
_atom_site_occupancy
_atom_site_site_symmetry_order
_atom_site_calc_flag
_atom_site_refinement_flags_posn
_atom_site_refinement_flags_adp
_atom_site_refinement_flags_occupancy
Lu1 Lu 0.81877(2) 0.14138(2) 0.74316(2) 0.03653(8) Uani 1 1 d . . .
Lu2 Lu 0.75237(2) 0.24763(2) 0.74763(2) 0.03578(10) Uani 1 3 d S T P
O1 O 0.7529(2) 0.21812(19) 0.81799(14) 0.136(2) Uani 1 1 d . . .
O2 O 0.79815(16) 0.15652(13) 0.81557(12) 0.0892(13) Uani 1 1 d . . .
O3 O 0.75877(12) 0.10579(11) 0.64102(11) 0.0614(9) Uani 1 1 d . . .
O4 O 0.79884(13) 0.08036(10) 0.69858(11) 0.0635(9) Uani 1 1 d . . .
O5 O 0.70540(13) 0.29460(13) 0.79460(13) 0.142(4) Uani 1 3 d S T P
H5A H 0.7225 0.3043 0.8203 0.213 Uiso 0.3333 1 d R U P
H5B H 0.6794 0.2772 0.8043 0.213 Uiso 0.3333 1 d R U P
O6 O 0.75247(7) 0.17310(8) 0.72100(8) 0.0274(5) Uani 1 1 d . . .
H6A H 0.7302 0.1585 0.7323 0.033 Uiso 1 1 d R U .
O7 O 0.82927(9) 0.17073(9) 0.67073(9) 0.0369(10) Uani 1 3 d DS T P
H7A H 0.84598(17) 0.1540(3) 0.6540(3) 0.044 Uiso 1 3 d DR U P
O8 O 0.83520(19) 0.07406(12) 0.78615(13) 0.1136(18) Uani 1 1 d . . .
H8A H 0.8519 0.0532 0.7673 0.170 Uiso 1 1 d R U .
H8B H 0.8074 0.0600 0.7959 0.170 Uiso 1 1 d R U .
C1 C 0.7736(3) 0.1851(2) 0.83637(18) 0.0813(18) Uani 1 1 d . . .
C2 C 0.7699(2) 0.17890(17) 0.88586(17) 0.0711(15) Uani 1 1 d . . .
C3 C 0.7503(2) 0.2111(2) 0.91359(19) 0.093(2) Uani 1 1 d . . .
H3 H 0.7406 0.2382 0.9006 0.111 Uiso 1 1 calc R U .
C4 C 0.7444(2) 0.2052(2) 0.95905(18) 0.099(2) Uani 1 1 d . . .
H4 H 0.7299 0.2273 0.9764 0.119 Uiso 1 1 calc R U .
C5 C 0.7606(2) 0.16459(17) 0.97950(16) 0.0753(18) Uani 1 1 d . . .
C6 C 0.7813(2) 0.13313(17) 0.95200(16) 0.0815(19) Uani 1 1 d . . .
H6 H 0.7921 0.1063 0.9648 0.098 Uiso 1 1 calc R U .
C7 C 0.7867(2) 0.14008(17) 0.90623(17) 0.0819(19) Uani 1 1 d . . .
H7 H 0.8018 0.1185 0.8887 0.098 Uiso 1 1 calc R U .
C8 C 0.7586(2) 0.19114(17) 1.06098(17) 0.0778(19) Uani 1 1 d . . .
H8 H 0.7632 0.2206 1.0504 0.093 Uiso 1 1 calc R U .
C9 C 0.7551(2) 0.15666(15) 1.02886(15) 0.0677(16) Uani 1 1 d . . .
C10 C 0.74760(19) 0.11377(16) 1.04513(16) 0.0720(17) Uani 1 1 d . . .
H10 H 0.7449 0.0896 1.0249 0.086 Uiso 1 1 calc R U .
C11 C 0.7440(2) 0.10590(16) 1.09192(15) 0.0696(16) Uani 1 1 d . . .
C12 C 0.7496(2) 0.14272(17) 1.11964(16) 0.0796(19) Uani 1 1 d . . .
H12 H 0.7489 0.1379 1.1509 0.096 Uiso 1 1 calc R U .
C13 C 0.77718(19) 0.07527(15) 0.66289(16) 0.0569(12) Uani 1 1 d . . .
C14 C 0.7274(2) -0.02740(15) 1.14511(16) 0.0674(15) Uani 1 1 d . . .
C15 C 0.7109(2) 0.00922(16) 1.16758(17) 0.086(2) Uani 1 1 d . . .
H15 H 0.6955 0.0052 1.1949 0.103 Uiso 1 1 calc R U .
C16 C 0.7169(3) 0.05192(17) 1.15049(18) 0.096(2) Uani 1 1 d . . .
H16 H 0.7054 0.0766 1.1666 0.115 Uiso 1 1 calc R U .
C17 C 0.7393(2) 0.05974(15) 1.11012(16) 0.0709(16) Uani 1 1 d . . .
C18 C 0.7566(2) 0.02242(19) 1.0881(2) 0.093(2) Uani 1 1 d . . .
H18 H 0.7731 0.0265 1.0615 0.112 Uiso 1 1 calc R U .
C19 C 0.7502(2) -0.02024(17) 1.1045(2) 0.089(2) Uani 1 1 d . . .
H19 H 0.7613 -0.0450 1.0882 0.107 Uiso 1 1 calc R U .
N1 N 0.75611(18) 0.18531(13) 1.10497(15) 0.0768(15) Uani 1 1 d . . .

loop_
_atom_site_aniso_label
_atom_site_aniso_U_11
_atom_site_aniso_U_22
_atom_site_aniso_U_33
_atom_site_aniso_U_23
_atom_site_aniso_U_13
_atom_site_aniso_U_12
Lu1 0.04086(12) 0.03103(11) 0.03769(11) -0.00091(7) -0.00191(7) 0.00106(7)
Lu2 0.03578(10) 0.03578(10) 0.03578(10) -0.00152(7) 0.00152(7) 0.00152(7)
O1 0.206(6) 0.143(4) 0.058(2) 0.046(3) 0.060(3) 0.113(4)
O2 0.155(4) 0.062(2) 0.050(2) 0.0158(18) 0.026(2) 0.026(3)
O3 0.082(2) 0.0398(18) 0.062(2) -0.0102(16) -0.0250(18) -0.0033(16)
O4 0.104(3) 0.0330(15) 0.0538(19) -0.0115(14) -0.0151(19) -0.0060(17)
O5 0.142(4) 0.142(4) 0.142(4) -0.052(3) 0.052(3) 0.052(3)
O6 0.0224(12) 0.0324(13) 0.0275(12) -0.0011(11) 0.0026(10) -0.0049(10)
O7 0.0369(10) 0.0369(10) 0.0369(10) -0.0040(11) 0.0040(11) 0.0040(11)
O8 0.212(5) 0.060(2) 0.069(3) -0.003(2) -0.046(3) 0.046(3)
C1 0.135(6) 0.067(4) 0.041(3) 0.012(3) 0.015(3) 0.011(4)
C2 0.108(4) 0.061(3) 0.044(3) 0.017(2) 0.024(3) 0.014(3)
C3 0.153(6) 0.064(4) 0.060(3) 0.023(3) 0.048(4) 0.040(4)
C4 0.198(8) 0.057(3) 0.042(3) 0.017(3) 0.035(4) 0.034(4)
C5 0.147(5) 0.041(3) 0.039(3) 0.006(2) 0.024(3) -0.022(3)
C6 0.155(6) 0.047(3) 0.043(3) 0.011(2) 0.020(3) 0.016(3)
C7 0.148(6) 0.053(3) 0.045(3) 0.011(2) 0.024(3) 0.023(3)
C8 0.149(6) 0.041(3) 0.044(3) 0.013(2) 0.011(3) -0.021(3)
C9 0.131(5) 0.035(2) 0.037(2) 0.004(2) 0.018(3) -0.021(3)
C10 0.141(5) 0.043(3) 0.032(2) 0.003(2) 0.004(3) -0.022(3)
C11 0.136(5) 0.040(3) 0.032(2) 0.006(2) 0.019(3) -0.024(3)
C12 0.157(6) 0.051(3) 0.030(2) 0.006(2) 0.017(3) -0.025(3)
C13 0.082(3) 0.038(2) 0.051(3) -0.017(2) -0.007(3) -0.010(2)
C14 0.117(4) 0.035(2) 0.050(3) 0.008(2) 0.014(3) -0.009(3)
C15 0.162(6) 0.039(3) 0.055(3) 0.012(2) 0.038(4) -0.002(3)
C16 0.194(8) 0.037(3) 0.057(3) 0.009(2) 0.044(4) -0.002(4)
C17 0.140(5) 0.035(2) 0.038(2) 0.003(2) 0.016(3) -0.007(3)
C18 0.171(7) 0.051(3) 0.057(3) 0.013(3) 0.042(4) -0.009(4)
C19 0.166(7) 0.036(3) 0.065(4) -0.004(3) 0.041(4) -0.001(3)
N1 0.143(5) 0.039(2) 0.048(2) -0.0003(19) 0.010(3) -0.030(2)

loop_
_atom_type_symbol
_atom_type_description
_atom_type_scat_dispersion_real
_atom_type_scat_dispersion_imag
_atom_type_scat_source
C C 0.0033 0.0016 'International Tables Vol C Tables 4.2.6.8 and 6.1.1.4'
H H 0.0000 0.0000 'International Tables Vol C Tables 4.2.6.8 and 6.1.1.4'
N N 0.0061 0.0033 'International Tables Vol C Tables 4.2.6.8 and 6.1.1.4'
O O 0.0106 0.0060 'International Tables Vol C Tables 4.2.6.8 and 6.1.1.4'
Lu Lu -0.4720 5.8584 'International Tables Vol C Tables 4.2.6.8 and 6.1.1.4'

loop_
_geom_angle_atom_site_label_1
_geom_angle_atom_site_label_2
_geom_angle_atom_site_label_3
_geom_angle
_geom_angle_site_symmetry_1
_geom_angle_site_symmetry_3
O3 Lu1 O6 149.09(10) 8_646 .
O3 Lu1 O2 107.06(15) 8_646 .
O6 Lu1 O2 87.64(13) . .
O3 Lu1 O4 103.69(13) 8_646 .
O6 Lu1 O4 86.42(11) . .
O2 Lu1 O4 128.55(14) . .
O3 Lu1 O7 81.10(10) 8_646 .
O6 Lu1 O7 72.30(10) . .
O2 Lu1 O7 145.94(14) . .
O4 Lu1 O7 78.50(10) . .
O3 Lu1 O6 84.53(10) 8_646 8_646
O6 Lu1 O6 72.12(11) . 8_646
O2 Lu1 O6 77.30(11) . 8_646
O4 Lu1 O6 146.36(9) . 8_646
O7 Lu1 O6 70.54(9) . 8_646
O3 Lu1 O8 78.94(16) 8_646 .
O6 Lu1 O8 131.85(15) . .
O2 Lu1 O8 73.72(14) . .
O4 Lu1 O8 72.99(13) . .
O7 Lu1 O8 139.88(14) . .
O6 Lu1 O8 140.43(11) 8_646 .
O3 Lu1 Lu2 122.31(8) 8_646 .
O6 Lu1 Lu2 37.13(6) . .
O2 Lu1 Lu2 69.95(10) . .
O4 Lu1 Lu2 123.16(9) . .
O7 Lu1 Lu2 77.75(10) . .
O6 Lu1 Lu2 37.81(6) 8_646 .
O8 Lu1 Lu2 141.95(12) . .
O3 Lu1 Lu1 70.99(8) 8_646 8_646
O6 Lu1 Lu1 78.28(6) . 8_646
O2 Lu1 Lu1 112.98(10) . 8_646
O4 Lu1 Lu1 115.61(8) . 8_646
O7 Lu1 Lu1 37.19(6) . 8_646
O6 Lu1 Lu1 35.90(5) 8_646 8_646
O8 Lu1 Lu1 149.86(14) . 8_646
Lu2 Lu1 Lu1 59.934(3) . 8_646
O3 Lu1 Lu1 118.27(8) 8_646 7_665
O6 Lu1 Lu1 37.75(6) . 7_665
O2 Lu1 Lu1 124.68(11) . 7_665
O4 Lu1 Lu1 70.11(8) . 7_665
O7 Lu1 Lu1 37.19(6) . 7_665
O6 Lu1 Lu1 77.24(5) 8_646 7_665
O8 Lu1 Lu1 142.02(10) . 7_665
Lu2 Lu1 Lu1 59.933(3) . 7_665
Lu1 Lu1 Lu1 60.0 8_646 7_665
O1 Lu2 O1 111.11(10) . 7_665
O1 Lu2 O1 111.11(10) . 8_646
O1 Lu2 O1 111.11(10) 7_665 8_646
O1 Lu2 O6 86.91(16) . .
O1 Lu2 O6 82.23(13) 7_665 .
O1 Lu2 O6 149.95(12) 8_646 .
O1 Lu2 O6 82.23(13) . 8_646
O1 Lu2 O6 149.96(12) 7_665 8_646
O1 Lu2 O6 86.91(16) 8_646 8_646
O6 Lu2 O6 71.43(8) . 8_646
O1 Lu2 O6 149.95(12) . 7_665
O1 Lu2 O6 86.91(16) 7_665 7_665
O1 Lu2 O6 82.23(13) 8_646 7_665
O6 Lu2 O6 71.42(8) . 7_665
O6 Lu2 O6 71.43(8) 8_646 7_665
O1 Lu2 O5 72.23(11) . .
O1 Lu2 O5 72.23(11) 7_665 .
O1 Lu2 O5 72.23(11) 8_646 .
O6 Lu2 O5 137.62(5) . .
O6 Lu2 O5 137.62(5) 8_646 .
O6 Lu2 O5 137.62(5) 7_665 .
O1 Lu2 Lu1 125.20(15) . 7_665
O1 Lu2 Lu1 72.64(11) 7_665 7_665
O1 Lu2 Lu1 117.97(13) 8_646 7_665
O6 Lu2 Lu1 38.37(6) . 7_665
O6 Lu2 Lu1 77.71(5) 8_646 7_665
O6 Lu2 Lu1 35.83(5) 7_665 7_665
O5 Lu2 Lu1 144.655(4) . 7_665
O1 Lu2 Lu1 117.97(13) . 8_646
O1 Lu2 Lu1 125.20(14) 7_665 8_646
O1 Lu2 Lu1 72.64(11) 8_646 8_646
O6 Lu2 Lu1 77.70(5) . 8_646
O6 Lu2 Lu1 35.83(5) 8_646 8_646
O6 Lu2 Lu1 38.38(6) 7_665 8_646
O5 Lu2 Lu1 144.655(4) . 8_646
Lu1 Lu2 Lu1 60.132(6) 7_665 8_646
O1 Lu2 Lu1 72.64(11) . .
O1 Lu2 Lu1 117.97(13) 7_665 .
O1 Lu2 Lu1 125.20(15) 8_646 .
O6 Lu2 Lu1 35.83(5) . .
O6 Lu2 Lu1 38.38(6) 8_646 .
O6 Lu2 Lu1 77.71(5) 7_665 .
O5 Lu2 Lu1 144.655(4) . .
Lu1 Lu2 Lu1 60.134(6) 7_665 .
Lu1 Lu2 Lu1 60.131(6) 8_646 .
C1 O1 Lu2 133.8(4) . .
C1 O2 Lu1 137.7(4) . .
C13 O3 Lu1 137.6(3) . 7_665
C13 O4 Lu1 135.2(3) . .
Lu2 O5 H5A 109.0 . .
Lu2 O5 H5B 108.8 . .
H5A O5 H5B 110.1 . .
Lu1 O6 Lu2 107.04(9) . .
Lu1 O6 Lu1 106.36(9) . 7_665
Lu2 O6 Lu1 103.82(9) . 7_665
Lu1 O6 H6A 110.1 . .
Lu2 O6 H6A 110.1 . .
Lu1 O6 H6A 118.7 7_665 .
Lu1 O7 Lu1 105.62(11) . 7_665
Lu1 O7 Lu1 105.62(11) . 8_646
Lu1 O7 Lu1 105.62(11) 7_665 8_646
Lu1 O7 H7A 113.1 . .
Lu1 O7 H7A 113.1 7_665 .
Lu1 O7 H7A 113.1 8_646 .
Lu1 O8 H8A 109.0 . .
Lu1 O8 H8B 110.0 . .
H8A O8 H8B 109.5 . .
O2 C1 O1 125.3(5) . .
O2 C1 C2 116.0(5) . .
O1 C1 C2 118.8(5) . .
C3 C2 C7 117.5(5) . .
C3 C2 C1 122.2(5) . .
C7 C2 C1 120.4(5) . .
C4 C3 C2 123.3(5) . .
C4 C3 H3 118.4 . .
C2 C3 H3 118.4 . .
C3 C4 C5 118.8(5) . .
C3 C4 H4 120.6 . .
C5 C4 H4 120.6 . .
C6 C5 C4 117.8(5) . .
C6 C5 C9 121.4(5) . .
C4 C5 C9 120.8(5) . .
C7 C6 C5 122.0(5) . .
C7 C6 H6 119.0 . .
C5 C6 H6 119.0 . .
C6 C7 C2 120.5(5) . .
C6 C7 H7 119.7 . .
C2 C7 H7 119.7 . .
N1 C8 C9 124.9(4) . .
N1 C8 H8 117.5 . .
C9 C8 H8 117.5 . .
C10 C9 C8 116.6(4) . .
C10 C9 C5 120.5(4) . .
C8 C9 C5 122.9(4) . .
C9 C10 C11 120.6(5) . .
C9 C10 H10 119.7 . .
C11 C10 H10 119.7 . .
C12 C11 C10 116.5(4) . .
C12 C11 C17 121.9(4) . .
C10 C11 C17 121.3(4) . .
N1 C12 C11 124.5(4) . .
N1 C12 H12 117.7 . .
C11 C12 H12 117.7 . .
O3 C13 O4 125.6(4) . .
O3 C13 C14 117.5(4) . 2_654
O4 C13 C14 116.9(4) . 2_654
C15 C14 C19 118.2(4) . .
C15 C14 C13 122.8(4) . 2_655
C19 C14 C13 118.9(5) . 2_655
C14 C15 C16 120.5(5) . .
C14 C15 H15 119.8 . .
C16 C15 H15 119.8 . .
C15 C16 C17 122.2(5) . .
C15 C16 H16 118.9 . .
C17 C16 H16 118.9 . .
C18 C17 C16 116.8(4) . .
C18 C17 C11 122.2(4) . .
C16 C17 C11 121.0(5) . .
C19 C18 C17 121.5(5) . .
C19 C18 H18 119.3 . .
C17 C18 H18 119.3 . .
C18 C19 C14 120.8(5) . .
C18 C19 H19 119.6 . .
C14 C19 H19 119.6 . .
C8 N1 C12 116.7(4) . .

loop_
_geom_bond_atom_site_label_1
_geom_bond_atom_site_label_2
_geom_bond_distance
_geom_bond_site_symmetry_2
Lu1 O3 2.218(3) 8_646
Lu1 O6 2.256(2) .
Lu1 O2 2.257(4) .
Lu1 O4 2.297(3) .
Lu1 O7 2.3176(18) .
Lu1 O6 2.356(2) 8_646
Lu1 O8 2.397(3) .
Lu1 Lu2 3.6852(7) .
Lu1 Lu1 3.6925(7) 8_646
Lu1 Lu1 3.6926(7) 7_665
Lu2 O1 2.243(4) .
Lu2 O1 2.243(4) 7_665
Lu2 O1 2.243(4) 8_646
Lu2 O6 2.327(2) .
Lu2 O6 2.327(2) 8_646
Lu2 O6 2.327(2) 7_665
Lu2 O5 2.391(7) .
Lu2 Lu1 3.6852(7) 7_665
Lu2 Lu1 3.6852(7) 8_646
O1 C1 1.267(7) .
O2 C1 1.265(6) .
O3 C13 1.229(5) .
O3 Lu1 2.218(3) 7_665
O4 C13 1.236(5) .
O5 H5A 0.9503 .
O5 H5B 0.9620 .
O6 Lu1 2.356(2) 7_665
O6 H6A 0.8500 .
O7 Lu1 2.3176(17) 7_665
O7 Lu1 2.3176(18) 8_646
O7 H7A 0.850(10) .
O8 H8A 0.9600 .
O8 H8B 0.9600 .
C1 C2 1.470(7) .
C2 C3 1.375(7) .
C2 C7 1.380(7) .
C3 C4 1.359(7) .
C3 H3 0.9300 .
C4 C5 1.418(7) .
C4 H4 0.9300 .
C5 C6 1.371(7) .
C5 C9 1.479(6) .
C6 C7 1.370(7) .
C6 H6 0.9300 .
C7 H7 0.9300 .
C8 N1 1.307(6) .
C8 C9 1.389(7) .
C8 H8 0.9300 .
C9 C10 1.366(6) .
C10 C11 1.399(6) .
C10 H10 0.9300 .
C11 C12 1.365(7) .
C11 C17 1.465(6) .
C12 N1 1.337(6) .
C12 H12 0.9300 .
C13 C14 1.507(6) 2_654
C14 C15 1.352(7) .
C14 C19 1.387(7) .
C14 C13 1.507(6) 2_655
C15 C16 1.363(6) .
C15 H15 0.9300 .
C16 C17 1.376(7) .
C16 H16 0.9300 .
C17 C18 1.371(7) .
C18 C19 1.356(7) .
C18 H18 0.9300 .
C19 H19 0.9300 .

loop_
_geom_torsion_atom_site_label_1
_geom_torsion_atom_site_label_2
_geom_torsion_atom_site_label_3
_geom_torsion_atom_site_label_4
_geom_torsion
_geom_torsion_site_symmetry_1
_geom_torsion_site_symmetry_4
Lu1 O2 C1 O1 -2.9(13) . .
Lu1 O2 C1 C2 177.7(4) . .
Lu2 O1 C1 O2 -7.1(13) . .
Lu2 O1 C1 C2 172.3(5) . .
O2 C1 C2 C3 169.9(7) . .
O1 C1 C2 C3 -9.6(11) . .
O2 C1 C2 C7 -9.5(10) . .
O1 C1 C2 C7 171.0(7) . .
C7 C2 C3 C4 -4.1(11) . .
C1 C2 C3 C4 176.5(7) . .
C2 C3 C4 C5 2.4(12) . .
C3 C4 C5 C6 -0.4(10) . .
C3 C4 C5 C9 179.8(6) . .
C4 C5 C6 C7 0.3(11) . .
C9 C5 C6 C7 -179.9(6) . .
C5 C6 C7 C2 -2.0(11) . .
C3 C2 C7 C6 3.8(10) . .
C1 C2 C7 C6 -176.8(7) . .
N1 C8 C9 C10 1.1(10) . .
N1 C8 C9 C5 -176.7(6) . .
C6 C5 C9 C10 -34.2(9) . .
C4 C5 C9 C10 145.6(6) . .
C6 C5 C9 C8 143.5(7) . .
C4 C5 C9 C8 -36.7(10) . .
C8 C9 C10 C11 -0.2(9) . .
C5 C9 C10 C11 177.6(6) . .
C9 C10 C11 C12 -1.8(9) . .
C9 C10 C11 C17 -175.6(6) . .
C10 C11 C12 N1 3.2(10) . .
C17 C11 C12 N1 176.9(6) . .
Lu1 O3 C13 O4 8.9(9) 7_665 .
Lu1 O3 C13 C14 -171.8(4) 7_665 2_654
Lu1 O4 C13 O3 -1.0(9) . .
Lu1 O4 C13 C14 179.7(3) . 2_654
C19 C14 C15 C16 0.0(11) . .
C13 C14 C15 C16 178.5(6) 2_655 .
C14 C15 C16 C17 0.4(12) . .
C15 C16 C17 C18 -1.7(11) . .
C15 C16 C17 C11 178.2(7) . .
C12 C11 C17 C18 -145.1(7) . .
C10 C11 C17 C18 28.4(10) . .
C12 C11 C17 C16 35.0(10) . .
C10 C11 C17 C16 -151.5(6) . .
C16 C17 C18 C19 2.8(11) . .
C11 C17 C18 C19 -177.1(7) . .
C17 C18 C19 C14 -2.6(11) . .
C15 C14 C19 C18 1.1(10) . .
C13 C14 C19 C18 -177.5(6) 2_655 .
C9 C8 N1 C12 0.1(10) . .
C11 C12 N1 C8 -2.3(10) . .

loop_
_platon_squeeze_void_nr
_platon_squeeze_void_average_x
_platon_squeeze_void_average_y
_platon_squeeze_void_average_z
_platon_squeeze_void_volume
_platon_squeeze_void_count_electrons
1 0.021 -0.109 -0.015 17161.0 5474
